data_7108186
loop_
_publ_author_name
'Xue-Song Xu'
'Zhen-Wu Li'
'Yi-Jun Zhang'
'Xiao-Shui Peng'
'Henry N. C. Wong'

_publ_section_title
;
 Total synthesis of (+/-)-pallambins C and D
;
_journal_name_full Chem.Commun.
_journal_page_first 8517
_journal_paper_doi 10.1039/c2cc34310j
_journal_volume 48
_journal_year 2012
_chemical_formula_sum 'C19 H22 O4'
_chemical_formula_weight 314.37
_chemical_name_systematic
;
?
;
_space_group_IT_number 2
_symmetry_cell_setting triclinic
_symmetry_space_group_name_Hall '-P 1'
_symmetry_space_group_name_H-M 'P -1'
_atom_sites_solution_hydrogens geom
_atom_sites_solution_primary direct
_atom_sites_solution_secondary difmap
_audit_creation_method SHELXL-97
_cell_angle_alpha 94.596(2)
_cell_angle_beta 98.403(2)
_cell_angle_gamma 90.318(2)
_cell_formula_units_Z 2
_cell_length_a 7.3712(7)
_cell_length_b 8.0916(8)
_cell_length_c 13.8262(13)
_cell_measurement_temperature 296(2)
_cell_volume 813.06(14)
_computing_cell_refinement SAINT(Bruker,2001)
_computing_data_collection APEX2(Bruker,2003)
_computing_data_reduction APEX2(Bruker,2003)
_computing_molecular_graphics DIAMOND
_computing_publication_material 'SHELXL-97 (Sheldrick, 2008)'
_computing_structure_refinement 'SHELXL-97 (Sheldrick, 2008)'
_computing_structure_solution 'SHELXS-97 (Sheldrick, 2008)'
_diffrn_ambient_temperature 296(2)
_diffrn_measured_fraction_theta_full 0.995
_diffrn_measured_fraction_theta_max 0.995
_diffrn_measurement_device_type 'Bruker APEX II CCD diffractometer'
_diffrn_measurement_method '\f and \w scan'
_diffrn_radiation_monochromator graphite
_diffrn_radiation_source 'fine-focus sealed tube'
_diffrn_radiation_type MoK\a
_diffrn_radiation_wavelength 0.71073
_diffrn_reflns_av_R_equivalents 0.0837
_diffrn_reflns_av_sigmaI/netI 0.0712
_diffrn_reflns_limit_h_max 8
_diffrn_reflns_limit_h_min -8
_diffrn_reflns_limit_k_max 9
_diffrn_reflns_limit_k_min -9
_diffrn_reflns_limit_l_max 16
_diffrn_reflns_limit_l_min -16
_diffrn_reflns_number 11372
_diffrn_reflns_theta_full 25.23
_diffrn_reflns_theta_max 25.23
_diffrn_reflns_theta_min 1.49
_exptl_absorpt_coefficient_mu 0.089
_exptl_absorpt_correction_T_max 0.9824
_exptl_absorpt_correction_T_min 0.9652
_exptl_absorpt_correction_type none
_exptl_crystal_colour colorless
_exptl_crystal_density_diffrn 1.284
_exptl_crystal_density_method 'not measured'
_exptl_crystal_description block
_exptl_crystal_F_000 336
_exptl_crystal_size_max 0.40
_exptl_crystal_size_mid 0.30
_exptl_crystal_size_min 0.20
_refine_diff_density_max 0.324
_refine_diff_density_min -0.330
_refine_diff_density_rms 0.058
_refine_ls_extinction_coef 0.050(9)
_refine_ls_extinction_expression Fc^*^=kFc[1+0.001xFc^2^\l^3^/sin(2\q)]^-1/4^
_refine_ls_extinction_method SHELXL
_refine_ls_goodness_of_fit_ref 1.047
_refine_ls_hydrogen_treatment constr
_refine_ls_matrix_type full
_refine_ls_number_parameters 209
_refine_ls_number_reflns 2925
_refine_ls_number_restraints 0
_refine_ls_restrained_S_all 1.047
_refine_ls_R_factor_all 0.0926
_refine_ls_R_factor_gt 0.0626
_refine_ls_shift/su_max 0.000
_refine_ls_shift/su_mean 0.000
_refine_ls_structure_factor_coef Fsqd
_refine_ls_weighting_details 'calc w=1/[\s^2^(Fo^2^)+(0.0989P)^2^+0.1679P] where P=(Fo^2^+2Fc^2^)/3'
_refine_ls_weighting_scheme calc
_refine_ls_wR_factor_gt 0.1658
_refine_ls_wR_factor_ref 0.1845
_reflns_number_gt 2030
_reflns_number_total 2925
_reflns_threshold_expression >2sigma(I)
_cod_data_source_file c2cc34310j.txt
_cod_data_source_block xs_fp
_cod_original_sg_symbol_H-M P-1
_cod_database_code 7108186

loop_
_symmetry_equiv_pos_as_xyz
'x, y, z'
'-x, -y, -z'

loop_
_atom_site_label
_atom_site_type_symbol
_atom_site_fract_x
_atom_site_fract_y
_atom_site_fract_z
_atom_site_U_iso_or_equiv
_atom_site_adp_type
_atom_site_occupancy
_atom_site_symmetry_multiplicity
_atom_site_calc_flag
_atom_site_refinement_flags
O1 O -0.3711(2) -0.0541(2) -0.35501(14) 0.0418(5) Uani 1 1 d .
O2 O -0.2601(2) -0.1421(2) -0.15074(13) 0.0373(5) Uani 1 1 d .
O3 O -0.6733(3) -0.0220(3) -0.36501(17) 0.0589(6) Uani 1 1 d .
O4 O 0.0479(3) -0.6213(3) -0.14375(18) 0.0707(7) Uani 1 1 d .
C1 C -0.5247(4) -0.0069(3) -0.3168(2) 0.0409(7) Uani 1 1 d .
C2 C -0.4709(4) 0.0575(3) -0.2135(2) 0.0373(7) Uani 1 1 d .
C3 C -0.2745(4) 0.0189(3) -0.1871(2) 0.0369(7) Uani 1 1 d .
H3A H -0.2055 0.1053 -0.1427 0.044 Uiso 1 1 calc R
C4 C -0.2066(3) -0.0071(3) -0.28602(19) 0.0355(6) Uani 1 1 d .
H4A H -0.1510 0.0950 -0.3029 0.043 Uiso 1 1 calc R
C5 C -0.0642(3) -0.1436(3) -0.27273(19) 0.0342(6) Uani 1 1 d .
H5A H 0.0588 -0.0927 -0.2620 0.041 Uiso 1 1 calc R
C6 C -0.0705(3) -0.2908(3) -0.35238(18) 0.0336(6) Uani 1 1 d .
C7 C 0.1134(4) -0.3737(4) -0.3344(2) 0.0423(7) Uani 1 1 d .
H7A H 0.2004 -0.3524 -0.3744 0.051 Uiso 1 1 calc R
C8 C 0.1563(4) -0.4750(4) -0.2645(2) 0.0486(8) Uani 1 1 d .
H8A H 0.2714 -0.5229 -0.2563 0.058 Uiso 1 1 calc R
C9 C 0.0233(4) -0.5121(4) -0.1997(2) 0.0434(7) Uani 1 1 d .
C10 C -0.1506(3) -0.4084(3) -0.21011(19) 0.0338(6) Uani 1 1 d .
C11 C -0.0980(3) -0.2221(3) -0.17817(19) 0.0338(6) Uani 1 1 d .
C12 C -0.2172(3) -0.4058(3) -0.32183(18) 0.0323(6) Uani 1 1 d .
H12A H -0.3346 -0.3486 -0.3302 0.039 Uiso 1 1 calc R
C13 C -0.2444(4) -0.5721(3) -0.3780(2) 0.0404(7) Uani 1 1 d .
H13A H -0.1399 -0.6322 -0.3865 0.048 Uiso 1 1 calc R
C14 C -0.4011(5) -0.6393(4) -0.4158(2) 0.0558(9) Uani 1 1 d .
H14A H -0.5089 -0.5834 -0.4089 0.067 Uiso 1 1 calc R
H14B H -0.4059 -0.7436 -0.4497 0.067 Uiso 1 1 calc R
C15 C -0.5874(4) 0.1345(3) -0.1609(2) 0.0424(7) Uani 1 1 d .
H15A H -0.7070 0.1453 -0.1919 0.051 Uiso 1 1 calc R
C16 C -0.5453(5) 0.2039(4) -0.0587(2) 0.0563(9) Uani 1 1 d .
H16A H -0.6535 0.2525 -0.0382 0.084 Uiso 1 1 calc R
H16B H -0.4505 0.2874 -0.0534 0.084 Uiso 1 1 calc R
H16C H -0.5044 0.1173 -0.0176 0.084 Uiso 1 1 calc R
C17 C -0.1075(4) -0.2447(4) -0.4582(2) 0.0463(7) Uani 1 1 d .
H17A H -0.0102 -0.1736 -0.4706 0.069 Uiso 1 1 calc R
H17B H -0.2218 -0.1879 -0.4687 0.069 Uiso 1 1 calc R
H17C H -0.1136 -0.3436 -0.5020 0.069 Uiso 1 1 calc R
C18 C -0.2910(4) -0.4781(3) -0.1532(2) 0.0452(7) Uani 1 1 d .
H18A H -0.3170 -0.5923 -0.1758 0.068 Uiso 1 1 calc R
H18B H -0.4017 -0.4159 -0.1633 0.068 Uiso 1 1 calc R
H18C H -0.2429 -0.4702 -0.0846 0.068 Uiso 1 1 calc R
C19 C 0.0551(4) -0.1953(4) -0.0925(2) 0.0510(8) Uani 1 1 d .
H19A H 0.0784 -0.0786 -0.0773 0.077 Uiso 1 1 calc R
H19B H 0.1641 -0.2475 -0.1093 0.077 Uiso 1 1 calc R
H19C H 0.0198 -0.2428 -0.0364 0.077 Uiso 1 1 calc R

loop_
_atom_site_aniso_label
_atom_site_aniso_U_11
_atom_site_aniso_U_22
_atom_site_aniso_U_33
_atom_site_aniso_U_23
_atom_site_aniso_U_13
_atom_site_aniso_U_12
O1 0.0461(11) 0.0404(11) 0.0390(11) 0.0033(9) 0.0065(8) 0.0074(8)
O2 0.0424(10) 0.0345(10) 0.0386(11) 0.0052(8) 0.0158(8) 0.0109(8)
O3 0.0441(13) 0.0662(15) 0.0630(15) 0.0032(12) -0.0025(11) 0.0032(10)
O4 0.0755(17) 0.0676(16) 0.0769(17) 0.0337(14) 0.0209(13) 0.0350(13)
C1 0.0439(16) 0.0302(14) 0.0491(18) 0.0057(12) 0.0075(13) 0.0043(12)
C2 0.0397(14) 0.0288(14) 0.0445(17) 0.0052(12) 0.0085(12) 0.0041(11)
C3 0.0402(15) 0.0260(14) 0.0450(17) -0.0015(12) 0.0107(12) 0.0016(11)
C4 0.0404(15) 0.0279(14) 0.0398(16) 0.0052(11) 0.0099(12) 0.0000(11)
C5 0.0328(13) 0.0313(14) 0.0399(16) 0.0012(12) 0.0107(11) -0.0016(11)
C6 0.0359(14) 0.0318(14) 0.0340(15) -0.0005(11) 0.0103(11) 0.0011(11)
C7 0.0368(15) 0.0445(17) 0.0465(18) -0.0059(14) 0.0147(12) -0.0008(12)
C8 0.0350(15) 0.0526(19) 0.059(2) 0.0009(16) 0.0106(13) 0.0149(13)
C9 0.0452(16) 0.0375(16) 0.0471(18) 0.0043(14) 0.0043(13) 0.0127(12)
C10 0.0366(14) 0.0316(14) 0.0346(15) 0.0031(11) 0.0096(11) 0.0063(11)
C11 0.0333(13) 0.0356(14) 0.0325(15) -0.0013(12) 0.0067(11) 0.0050(11)
C12 0.0316(13) 0.0285(13) 0.0372(15) 0.0015(11) 0.0069(11) 0.0050(10)
C13 0.0468(16) 0.0324(15) 0.0417(17) 0.0003(12) 0.0072(13) 0.0041(12)
C14 0.064(2) 0.0400(18) 0.059(2) -0.0038(15) -0.0007(16) -0.0047(15)
C15 0.0388(15) 0.0361(15) 0.0547(19) 0.0064(13) 0.0128(13) 0.0047(12)
C16 0.061(2) 0.057(2) 0.055(2) 0.0013(16) 0.0234(16) 0.0110(16)
C17 0.0549(18) 0.0487(17) 0.0373(17) 0.0020(13) 0.0145(13) -0.0002(14)
C18 0.0521(17) 0.0382(16) 0.0492(18) 0.0075(13) 0.0181(14) 0.0028(13)
C19 0.0513(18) 0.0549(19) 0.0435(18) -0.0037(15) -0.0004(14) 0.0046(14)

loop_
_atom_type_symbol
_atom_type_description
_atom_type_scat_dispersion_real
_atom_type_scat_dispersion_imag
_atom_type_scat_source
C C 0.0033 0.0016 'International Tables Vol C Tables 4.2.6.8 and 6.1.1.4'
H H 0.0000 0.0000 'International Tables Vol C Tables 4.2.6.8 and 6.1.1.4'
O O 0.0106 0.0060 'International Tables Vol C Tables 4.2.6.8 and 6.1.1.4'

loop_
_geom_angle_atom_site_label_1
_geom_angle_atom_site_label_2
_geom_angle_atom_site_label_3
_geom_angle
C1 O1 C4 110.8(2)
C3 O2 C11 109.55(18)
O3 C1 O1 121.1(3)
O3 C1 C2 130.1(3)
O1 C1 C2 108.8(2)
C15 C2 C1 122.6(3)
C15 C2 C3 130.8(3)
C1 C2 C3 106.6(2)
O2 C3 C2 109.1(2)
O2 C3 C4 103.44(19)
C2 C3 C4 103.6(2)
O2 C3 H3A 113.3
C2 C3 H3A 113.3
C4 C3 H3A 113.3
O1 C4 C3 104.3(2)
O1 C4 C5 114.7(2)
C3 C4 C5 104.6(2)
O1 C4 H4A 110.9
C3 C4 H4A 110.9
C5 C4 H4A 110.9
C4 C5 C11 105.00(19)
C4 C5 C6 119.3(2)
C11 C5 C6 105.36(19)
C4 C5 H5A 108.9
C11 C5 H5A 108.9
C6 C5 H5A 108.9
C7 C6 C17 109.6(2)
C7 C6 C12 108.3(2)
C17 C6 C12 115.2(2)
C7 C6 C5 106.2(2)
C17 C6 C5 115.5(2)
C12 C6 C5 101.35(19)
C8 C7 C6 123.1(2)
C8 C7 H7A 118.5
C6 C7 H7A 118.5
C7 C8 C9 120.3(3)
C7 C8 H8A 119.9
C9 C8 H8A 119.9
O4 C9 C8 122.0(3)
O4 C9 C10 122.7(3)
C8 C9 C10 115.3(2)
C18 C10 C9 110.3(2)
C18 C10 C12 114.2(2)
C9 C10 C12 106.5(2)
C18 C10 C11 113.4(2)
C9 C10 C11 109.3(2)
C12 C10 C11 102.62(19)
O2 C11 C19 108.2(2)
O2 C11 C5 104.79(19)
C19 C11 C5 115.3(2)
O2 C11 C10 107.36(19)
C19 C11 C10 114.6(2)
C5 C11 C10 105.9(2)
C13 C12 C6 115.8(2)
C13 C12 C10 115.5(2)
C6 C12 C10 101.35(19)
C13 C12 H12A 107.9
C6 C12 H12A 107.9
C10 C12 H12A 107.9
C14 C13 C12 125.5(3)
C14 C13 H13A 117.3
C12 C13 H13A 117.3
C13 C14 H14A 120.0
C13 C14 H14B 120.0
H14A C14 H14B 120.0
C2 C15 C16 126.2(3)
C2 C15 H15A 116.9
C16 C15 H15A 116.9
C15 C16 H16A 109.5
C15 C16 H16B 109.5
H16A C16 H16B 109.5
C15 C16 H16C 109.5
H16A C16 H16C 109.5
H16B C16 H16C 109.5
C6 C17 H17A 109.5
C6 C17 H17B 109.5
H17A C17 H17B 109.5
C6 C17 H17C 109.5
H17A C17 H17C 109.5
H17B C17 H17C 109.5
C10 C18 H18A 109.5
C10 C18 H18B 109.5
H18A C18 H18B 109.5
C10 C18 H18C 109.5
H18A C18 H18C 109.5
H18B C18 H18C 109.5
C11 C19 H19A 109.5
C11 C19 H19B 109.5
H19A C19 H19B 109.5
C11 C19 H19C 109.5
H19A C19 H19C 109.5
H19B C19 H19C 109.5

loop_
_geom_bond_atom_site_label_1
_geom_bond_atom_site_label_2
_geom_bond_distance
O1 C1 1.362(3)
O1 C4 1.457(3)
O2 C3 1.432(3)
O2 C11 1.446(3)
O3 C1 1.196(3)
O4 C9 1.217(3)
C1 C2 1.477(4)
C2 C15 1.330(4)
C2 C3 1.482(4)
C3 C4 1.523(4)
C3 H3A 0.9800
C4 C5 1.531(4)
C4 H4A 0.9800
C5 C11 1.549(4)
C5 C6 1.551(4)
C5 H5A 0.9800
C6 C7 1.513(4)
C6 C17 1.525(4)
C6 C12 1.548(3)
C7 C8 1.321(4)
C7 H7A 0.9300
C8 C9 1.467(4)
C8 H8A 0.9300
C9 C10 1.531(4)
C10 C18 1.520(4)
C10 C12 1.553(4)
C10 C11 1.566(4)
C11 C19 1.513(4)
C12 C13 1.496(4)
C12 H12A 0.9800
C13 C14 1.294(4)
C13 H13A 0.9300
C14 H14A 0.9300
C14 H14B 0.9300
C15 C16 1.467(4)
C15 H15A 0.9300
C16 H16A 0.9600
C16 H16B 0.9600
C16 H16C 0.9600
C17 H17A 0.9600
C17 H17B 0.9600
C17 H17C 0.9600
C18 H18A 0.9600
C18 H18B 0.9600
C18 H18C 0.9600
C19 H19A 0.9600
C19 H19B 0.9600
C19 H19C 0.9600

loop_
_geom_torsion_atom_site_label_1
_geom_torsion_atom_site_label_2
_geom_torsion_atom_site_label_3
_geom_torsion_atom_site_label_4
_geom_torsion
C4 O1 C1 O3 173.8(2)
C4 O1 C1 C2 -6.9(3)
O3 C1 C2 C15 -10.5(5)
O1 C1 C2 C15 170.3(2)
O3 C1 C2 C3 169.8(3)
O1 C1 C2 C3 -9.5(3)
C11 O2 C3 C2 146.6(2)
C11 O2 C3 C4 36.8(3)
C15 C2 C3 O2 91.4(3)
C1 C2 C3 O2 -88.9(2)
C15 C2 C3 C4 -158.9(3)
C1 C2 C3 C4 20.8(3)
C1 O1 C4 C3 19.8(3)
C1 O1 C4 C5 133.6(2)
O2 C3 C4 O1 89.5(2)
C2 C3 C4 O1 -24.3(2)
O2 C3 C4 C5 -31.3(2)
C2 C3 C4 C5 -145.1(2)
O1 C4 C5 C11 -98.0(2)
C3 C4 C5 C11 15.6(2)
O1 C4 C5 C6 19.7(3)
C3 C4 C5 C6 133.3(2)
C4 C5 C6 C7 163.8(2)
C11 C5 C6 C7 -78.7(2)
C4 C5 C6 C17 42.1(3)
C11 C5 C6 C17 159.6(2)
C4 C5 C6 C12 -83.1(3)
C11 C5 C6 C12 34.4(2)
C17 C6 C7 C8 -156.4(3)
C12 C6 C7 C8 -29.9(4)
C5 C6 C7 C8 78.2(3)
C6 C7 C8 C9 0.0(4)
C7 C8 C9 O4 169.8(3)
C7 C8 C9 C10 -8.2(4)
O4 C9 C10 C18 -8.0(4)
C8 C9 C10 C18 170.0(3)
O4 C9 C10 C12 -132.4(3)
C8 C9 C10 C12 45.5(3)
O4 C9 C10 C11 117.4(3)
C8 C9 C10 C11 -64.7(3)
C3 O2 C11 C19 96.8(2)
C3 O2 C11 C5 -26.7(2)
C3 O2 C11 C10 -139.0(2)
C4 C5 C11 O2 5.5(2)
C6 C5 C11 O2 -121.3(2)
C4 C5 C11 C19 -113.3(2)
C6 C5 C11 C19 119.9(2)
C4 C5 C11 C10 118.8(2)
C6 C5 C11 C10 -7.9(2)
C18 C10 C11 O2 -33.7(3)
C9 C10 C11 O2 -157.2(2)
C12 C10 C11 O2 90.0(2)
C18 C10 C11 C19 86.5(3)
C9 C10 C11 C19 -37.0(3)
C12 C10 C11 C19 -149.8(2)
C18 C10 C11 C5 -145.3(2)
C9 C10 C11 C5 91.2(2)
C12 C10 C11 C5 -21.5(2)
C7 C6 C12 C13 -62.2(3)
C17 C6 C12 C13 60.9(3)
C5 C6 C12 C13 -173.6(2)
C7 C6 C12 C10 63.6(2)
C17 C6 C12 C10 -173.3(2)
C5 C6 C12 C10 -47.9(2)
C18 C10 C12 C13 -67.9(3)
C9 C10 C12 C13 54.1(3)
C11 C10 C12 C13 168.9(2)
C18 C10 C12 C6 166.1(2)
C9 C10 C12 C6 -71.9(2)
C11 C10 C12 C6 42.9(2)
C6 C12 C13 C14 -132.2(3)
C10 C12 C13 C14 109.5(3)
C1 C2 C15 C16 -179.2(3)
C3 C2 C15 C16 0.4(5)
